data_2208552
loop_
_publ_author_name
'Xiao-Ling Wang'

_publ_section_title
;
 Tetrahydroepiberberine
;
_journal_coeditor_code CI2018
_journal_issue 4
_journal_name_full 'Acta Crystallographica Section E'
_journal_page_first o1271
_journal_page_last o1272
_journal_paper_doi 10.1107/S1600536806007471
_journal_volume 62
_journal_year 2006
_chemical_formula_iupac 'C20 H21 N O4'
_chemical_formula_moiety 'C20 H21 N O4'
_chemical_formula_sum 'C20 H21 N O4'
_chemical_formula_weight 339.38
_chemical_name_common
;
6,6a,11,12-tetrahydro-8,9-dimethoxy-14H-
dioxolo[4',5':7,8]isoquinolino[3,2-a]iosquinoline
;
_chemical_name_systematic
;
Tetrahydroepiberberine
;
_space_group_IT_number 19
_symmetry_cell_setting orthorhombic
_symmetry_space_group_name_Hall 'P 2ac 2ab'
_symmetry_space_group_name_H-M 'P 21 21 21'
_atom_sites_solution_hydrogens geom
_atom_sites_solution_primary direct
_atom_sites_solution_secondary difmap
_audit_creation_method SHELXL-97
_cell_angle_alpha 90.00
_cell_angle_beta 90.00
_cell_angle_gamma 90.00
_cell_formula_units_Z 4
_cell_length_a 7.3670(10)
_cell_length_b 8.377(2)
_cell_length_c 27.676(5)
_cell_measurement_reflns_used 32
_cell_measurement_temperature 288(2)
_cell_measurement_theta_max 16.83
_cell_measurement_theta_min 2.54
_cell_volume 1708.0(6)
_computing_cell_refinement XSCANS
_computing_data_collection 'XSCANS (Siemens, 1994)'
_computing_data_reduction 'SHELXTL (Sheldrick, 1997b)'
_computing_molecular_graphics SHELXTL
_computing_publication_material SHELXTL
_computing_structure_refinement 'SHELXL97 (Sheldrick, 1997a)'
_computing_structure_solution 'SHELXS97 (Sheldrick, 1997a)'
_diffrn_ambient_temperature 288(2)
_diffrn_measured_fraction_theta_full 1.000
_diffrn_measured_fraction_theta_max 1.000
_diffrn_measurement_device_type 'Siemens P4'
_diffrn_measurement_method \w
_diffrn_radiation_monochromator graphite
_diffrn_radiation_source 'normal-focus sealed tube'
_diffrn_radiation_type MoK\a
_diffrn_radiation_wavelength 0.71073
_diffrn_reflns_av_R_equivalents 0.0119
_diffrn_reflns_av_sigmaI/netI 0.0396
_diffrn_reflns_limit_h_max 9
_diffrn_reflns_limit_h_min 0
_diffrn_reflns_limit_k_max 10
_diffrn_reflns_limit_k_min 0
_diffrn_reflns_limit_l_max 35
_diffrn_reflns_limit_l_min -1
_diffrn_reflns_number 2472
_diffrn_reflns_theta_full 27.50
_diffrn_reflns_theta_max 27.50
_diffrn_reflns_theta_min 1.47
_diffrn_standards_decay_% 1.56
_diffrn_standards_interval_count 97
_diffrn_standards_number 3
_exptl_absorpt_coefficient_mu 0.092
_exptl_absorpt_correction_type none
_exptl_crystal_colour colourless
_exptl_crystal_density_diffrn 1.320
_exptl_crystal_density_method 'not measured'
_exptl_crystal_description Block
_exptl_crystal_F_000 720
_exptl_crystal_size_max 0.58
_exptl_crystal_size_mid 0.46
_exptl_crystal_size_min 0.38
_refine_diff_density_max 0.160
_refine_diff_density_min -0.130
_refine_ls_extinction_coef 0.0166(16)
_refine_ls_extinction_expression Fc^*^=kFc[1+0.001xFc^2^\l^3^/sin(2\q)]^-1/4^
_refine_ls_extinction_method SHELXL97
_refine_ls_goodness_of_fit_ref 0.952
_refine_ls_hydrogen_treatment constr
_refine_ls_matrix_type full
_refine_ls_number_parameters 229
_refine_ls_number_reflns 2277
_refine_ls_number_restraints 0
_refine_ls_restrained_S_all 0.952
_refine_ls_R_factor_all 0.0615
_refine_ls_R_factor_gt 0.0383
_refine_ls_shift/su_max 0.001
_refine_ls_shift/su_mean 0.000
_refine_ls_structure_factor_coef Fsqd
_refine_ls_weighting_details 'calc w=1/[\s^2^(Fo^2^)+(0.0426P)^2^] where P=(Fo^2^+2Fc^2^)/3'
_refine_ls_weighting_scheme calc
_refine_ls_wR_factor_gt 0.0799
_refine_ls_wR_factor_ref 0.0857
_reflns_number_gt 1530
_reflns_number_total 2277
_reflns_threshold_expression I>2\s(I)
_cod_data_source_file ci2018.cif
_cod_data_source_block I
_cod_depositor_comments
;
The following automatic conversions were performed:
'_symmetry_cell_setting' value 'Orthorhombic' changed to 'orthorhombic'
according to '/home/saulius/struct/CIF-dictionaries/cif_core.dic'
dictionary named 'cif_core.dic' version 2.4.1 from 2010-06-29.

Automatic conversion script
Id: cif_fix_enum 1527 2010-12-29 10:47:43Z saulius 

The following automatic conversions were performed:

'_symmetry_cell_setting' value 'Orthorhombic' changed to
'orthorhombic' according to
/home/saulius/struct/CIF-dictionaries/cif_core.dic dictionary named
'cif_core.dic' version 2.4.1 from 2010-06-29.

Automatic conversion script
Id: cif_fix_values 1715 2011-07-08 13:25:40Z adriana 
;
_cod_database_code 2208552
_cod_database_fobs_code 2208552

loop_
_symmetry_equiv_pos_as_xyz
'x, y, z'
'-x+1/2, -y, z+1/2'
'-x, y+1/2, -z+1/2'
'x+1/2, -y+1/2, -z'

loop_
_atom_site_type_symbol
_atom_site_label
_atom_site_fract_x
_atom_site_fract_y
_atom_site_fract_z
_atom_site_U_iso_or_equiv
_atom_site_adp_type
_atom_site_calc_flag
_atom_site_refinement_flags
_atom_site_occupancy
O O1 0.6784(3) 0.7657(2) 0.15622(5) 0.0749(6) Uani d . 1
O O2 0.9505(3) 0.6819(2) 0.12331(5) 0.0707(6) Uani d . 1
O O3 0.5821(2) 0.57957(19) 0.53883(4) 0.0504(5) Uani d . 1
O O4 0.7091(3) 0.3350(2) 0.49434(5) 0.0600(5) Uani d . 1
N N7 0.5788(3) 0.7426(2) 0.31223(5) 0.0414(5) Uani d . 1
C C4A 0.5293(3) 0.7193(3) 0.41238(7) 0.0374(5) Uani d . 1
C C3 0.5826(3) 0.5912(3) 0.48953(7) 0.0388(5) Uani d . 1
C C4 0.5187(3) 0.7168(3) 0.46326(7) 0.0422(6) Uani d . 1
H H4 0.4667 0.8030 0.4793 0.051 Uiso calc R 1
C C13A 0.6296(3) 0.5896(3) 0.33388(7) 0.0391(6) Uani d . 1
H H13A 0.5512 0.5062 0.3204 0.047 Uiso calc R 1
C C2 0.6541(3) 0.4586(3) 0.46543(7) 0.0429(6) Uani d . 1
C C12A 0.8603(3) 0.5797(3) 0.26611(7) 0.0442(6) Uani d . 1
C C14 0.6068(3) 0.5912(3) 0.38862(7) 0.0368(5) Uani d . 1
C C10 0.9389(4) 0.6353(3) 0.17097(7) 0.0495(7) Uani d . 1
C C1 0.6662(3) 0.4597(3) 0.41563(7) 0.0419(6) Uani d . 1
H H1 0.7147 0.3716 0.3997 0.050 Uiso calc R 1
C C8A 0.7339(3) 0.6636(3) 0.23836(7) 0.0401(6) Uani d . 1
C C8 0.5622(3) 0.7255(3) 0.25968(7) 0.0512(7) Uani d . 1
H H8A 0.5336 0.8283 0.2455 0.061 Uiso calc R 1
H H8B 0.4637 0.6527 0.2523 0.061 Uiso calc R 1
C C13 0.8241(4) 0.5543(3) 0.31951(7) 0.0513(7) Uani d . 1
H H13B 0.8521 0.4445 0.3277 0.062 Uiso calc R 1
H H13C 0.9046 0.6226 0.3380 0.062 Uiso calc R 1
C C5 0.4542(4) 0.8583(3) 0.38460(7) 0.0532(7) Uani d . 1
H H5A 0.5417 0.9448 0.3843 0.064 Uiso calc R 1
H H5B 0.3441 0.8964 0.4000 0.064 Uiso calc R 1
C C9 0.7799(4) 0.6871(3) 0.19070(7) 0.0440(6) Uani d . 1
C C11 1.0623(4) 0.5526(3) 0.19728(8) 0.0658(8) Uani d . 1
H H11 1.1699 0.5155 0.1837 0.079 Uiso calc R 1
C C12 1.0202(4) 0.5261(3) 0.24547(8) 0.0629(8) Uani d . 1
H H12 1.1023 0.4702 0.2646 0.076 Uiso calc R 1
C C6 0.4132(4) 0.8065(3) 0.33314(7) 0.0555(7) Uani d . 1
H H6A 0.3189 0.7257 0.3331 0.067 Uiso calc R 1
H H6B 0.3711 0.8970 0.3143 0.067 Uiso calc R 1
C C16 0.5070(4) 0.7089(4) 0.56528(8) 0.0742(9) Uani d . 1
H H16A 0.5744 0.8044 0.5585 0.089 Uiso calc R 1
H H16B 0.5132 0.6859 0.5992 0.089 Uiso calc R 1
H H16C 0.3826 0.7237 0.5560 0.089 Uiso calc R 1
C C15 0.7866(4) 0.7644(4) 0.11353(8) 0.0714(9) Uani d . 1
H H15A 0.7215 0.7117 0.0876 0.086 Uiso calc R 1
H H15B 0.8130 0.8729 0.1035 0.086 Uiso calc R 1
C C17 0.7351(5) 0.1838(3) 0.47281(9) 0.0715(9) Uani d . 1
H H17A 0.6275 0.1539 0.4554 0.086 Uiso calc R 1
H H17B 0.7593 0.1061 0.4975 0.086 Uiso calc R 1
H H17C 0.8360 0.1887 0.4509 0.086 Uiso calc R 1

loop_
_atom_site_aniso_label
_atom_site_aniso_U_11
_atom_site_aniso_U_22
_atom_site_aniso_U_33
_atom_site_aniso_U_12
_atom_site_aniso_U_13
_atom_site_aniso_U_23
O1 0.0976(15) 0.0967(15) 0.0305(8) 0.0313(15) 0.0120(10) 0.0171(9)
O2 0.0907(15) 0.0877(14) 0.0338(9) 0.0042(14) 0.0191(10) 0.0055(9)
O3 0.0601(11) 0.0657(11) 0.0255(7) 0.0056(11) 0.0009(8) -0.0046(7)
O4 0.0963(14) 0.0519(10) 0.0317(8) 0.0176(11) -0.0022(9) 0.0084(8)
N7 0.0505(11) 0.0437(11) 0.0301(8) 0.0124(11) 0.0059(9) 0.0077(8)
C4A 0.0376(12) 0.0392(13) 0.0355(11) 0.0012(12) 0.0030(10) -0.0003(10)
C3 0.0392(12) 0.0492(14) 0.0282(10) -0.0020(13) 0.0016(10) -0.0020(10)
C4 0.0457(13) 0.0429(14) 0.0380(11) 0.0032(13) 0.0085(10) -0.0062(11)
C13A 0.0536(15) 0.0361(12) 0.0276(10) 0.0022(12) -0.0010(10) 0.0021(10)
C2 0.0522(14) 0.0448(14) 0.0315(11) 0.0017(13) -0.0008(11) 0.0037(11)
C12A 0.0572(15) 0.0427(13) 0.0327(11) 0.0045(14) 0.0061(11) -0.0025(10)
C14 0.0433(13) 0.0388(12) 0.0281(10) -0.0031(12) 0.0017(10) 0.0007(10)
C10 0.0688(18) 0.0488(15) 0.0310(11) -0.0047(15) 0.0092(13) -0.0059(11)
C1 0.0574(15) 0.0375(13) 0.0308(11) 0.0031(13) 0.0008(11) -0.0006(10)
C8A 0.0538(15) 0.0370(12) 0.0294(10) 0.0001(12) 0.0018(10) -0.0012(10)
C8 0.0612(16) 0.0587(15) 0.0339(11) 0.0140(16) 0.0051(11) 0.0114(11)
C13 0.0651(17) 0.0584(16) 0.0305(11) 0.0213(15) 0.0056(12) 0.0049(11)
C5 0.0663(18) 0.0490(14) 0.0441(12) 0.0198(14) 0.0176(13) 0.0076(12)
C9 0.0635(17) 0.0367(12) 0.0318(11) 0.0000(13) 0.0011(12) 0.0021(10)
C11 0.0670(19) 0.084(2) 0.0468(14) 0.0159(19) 0.0164(15) -0.0091(15)
C12 0.0710(19) 0.0752(19) 0.0426(13) 0.0264(17) 0.0047(13) 0.0030(14)
C6 0.0600(17) 0.0635(17) 0.0430(12) 0.0257(16) 0.0092(13) 0.0123(13)
C16 0.080(2) 0.108(2) 0.0343(12) 0.032(2) 0.0061(13) -0.0134(16)
C15 0.102(2) 0.0782(19) 0.0343(12) -0.003(2) 0.0094(15) 0.0095(14)
C17 0.112(3) 0.0535(16) 0.0487(14) 0.0256(19) 0.0029(17) 0.0108(14)

loop_
_atom_type_symbol
_atom_type_description
_atom_type_scat_dispersion_real
_atom_type_scat_dispersion_imag
_atom_type_scat_source
C C 0.0033 0.0000 'International Tables Vol C Tables 4.2.6.8 and 6.1.1.4'
H H 0.0000 0.0000 'International Tables Vol C Tables 4.2.6.8 and 6.1.1.4'
N N 0.0061 0.0000 'International Tables Vol C Tables 4.2.6.8 and 6.1.1.4'
O O 0.0106 0.0000 'International Tables Vol C Tables 4.2.6.8 and 6.1.1.4'

loop_
_geom_angle_atom_site_label_1
_geom_angle_atom_site_label_2
_geom_angle_atom_site_label_3
_geom_angle
C9 O1 C15 105.4(2)
C10 O2 C15 105.52(19)
C3 O3 C16 117.46(19)
C2 O4 C17 118.12(17)
C6 N7 C13A 112.00(18)
C6 N7 C8 111.18(18)
C13A N7 C8 109.98(18)
C14 C4A C4 119.1(2)
C14 C4A C5 120.73(18)
C4 C4A C5 120.2(2)
C4 C3 O3 125.9(2)
C4 C3 C2 119.28(17)
O3 C3 C2 114.9(2)
C3 C4 C4A 121.7(2)
C3 C4 H4 119.2
C4A C4 H4 119.2
N7 C13A C13 107.8(2)
N7 C13A C14 111.78(18)
C13 C13A C14 111.49(19)
N7 C13A H13A 108.6
C13 C13A H13A 108.6
C14 C13A H13A 108.6
O4 C2 C1 124.7(2)
O4 C2 C3 115.67(17)
C1 C2 C3 119.7(2)
C12 C12A C8A 120.3(2)
C12 C12A C13 120.4(2)
C8A C12A C13 119.3(2)
C4A C14 C1 119.07(18)
C4A C14 C13A 121.7(2)
C1 C14 C13A 119.3(2)
C11 C10 C9 121.6(2)
C11 C10 O2 128.1(2)
C9 C10 O2 110.3(2)
C2 C1 C14 121.1(2)
C2 C1 H1 119.4
C14 C1 H1 119.4
C9 C8A C12A 115.8(2)
C9 C8A C8 122.6(2)
C12A C8A C8 121.58(18)
N7 C8 C8A 110.88(18)
N7 C8 H8A 109.5
C8A C8 H8A 109.5
N7 C8 H8B 109.5
C8A C8 H8B 109.5
H8A C8 H8B 108.1
C13A C13 C12A 113.2(2)
C13A C13 H13B 108.9
C12A C13 H13B 108.9
C13A C13 H13C 108.9
C12A C13 H13C 108.9
H13B C13 H13C 107.7
C4A C5 C6 109.40(19)
C4A C5 H5A 109.8
C6 C5 H5A 109.8
C4A C5 H5B 109.8
C6 C5 H5B 109.8
H5A C5 H5B 108.2
C10 C9 C8A 123.3(2)
C10 C9 O1 109.92(19)
C8A C9 O1 126.7(2)
C10 C11 C12 116.6(3)
C10 C11 H11 121.7
C12 C11 H11 121.7
C12A C12 C11 122.4(3)
C12A C12 H12 118.8
C11 C12 H12 118.8
N7 C6 C5 108.2(2)
N7 C6 H6A 110.1
C5 C6 H6A 110.1
N7 C6 H6B 110.1
C5 C6 H6B 110.1
H6A C6 H6B 108.4
O3 C16 H16A 109.5
O3 C16 H16B 109.5
H16A C16 H16B 109.5
O3 C16 H16C 109.5
H16A C16 H16C 109.5
H16B C16 H16C 109.5
O2 C15 O1 108.81(19)
O2 C15 H15A 109.9
O1 C15 H15A 109.9
O2 C15 H15B 109.9
O1 C15 H15B 109.9
H15A C15 H15B 108.3
O4 C17 H17A 109.5
O4 C17 H17B 109.5
H17A C17 H17B 109.5
O4 C17 H17C 109.5
H17A C17 H17C 109.5
H17B C17 H17C 109.5

loop_
_geom_bond_atom_site_label_1
_geom_bond_atom_site_label_2
_geom_bond_distance
O1 C9 1.380(3)
O1 C15 1.425(3)
O2 C10 1.378(2)
O2 C15 1.417(3)
O3 C3 1.368(2)
O3 C16 1.419(3)
O4 C2 1.369(2)
O4 C17 1.413(3)
N7 C6 1.452(3)
N7 C13A 1.463(3)
N7 C8 1.467(2)
C4A C14 1.382(3)
C4A C4 1.411(3)
C4A C5 1.501(3)
C3 C4 1.363(3)
C3 C2 1.398(3)
C4 H4 0.93
C13A C13 1.516(3)
C13A C14 1.524(2)
C13A H13A 0.98
C2 C1 1.381(2)
C12A C12 1.384(4)
C12A C8A 1.397(3)
C12A C13 1.517(3)
C14 C1 1.402(3)
C10 C11 1.355(3)
C10 C9 1.363(3)
C1 H1 0.93
C8A C9 1.376(3)
C8A C8 1.489(3)
C8 H8A 0.97
C8 H8B 0.97
C13 H13B 0.97
C13 H13C 0.97
C5 C6 1.519(3)
C5 H5A 0.97
C5 H5B 0.97
C11 C12 1.387(3)
C11 H11 0.93
C12 H12 0.93
C6 H6A 0.97
C6 H6B 0.97
C16 H16A 0.96
C16 H16B 0.96
C16 H16C 0.96
C15 H15A 0.97
C15 H15B 0.97
C17 H17A 0.96
C17 H17B 0.96
C17 H17C 0.96

loop_
_geom_hbond_atom_site_label_D
_geom_hbond_atom_site_label_H
_geom_hbond_atom_site_label_A
_geom_hbond_site_symmetry_A
_geom_hbond_distance_DH
_geom_hbond_distance_HA
_geom_hbond_distance_DA
_geom_hbond_angle_DHA
C5 H5B O3 4_466 0.97 2.58 3.504(3) 160
C17 H17C O2 3_745 0.96 2.59 3.527(4) 166
C16 H16C Cg1 4_466 0.96 2.65 3.489(3) 146
C6 H6B Cg2 3_655 0.97 2.81 3.697(3) 153
'Table headnote: Cg1 and Cg2 denote the centroids of ' 'the C1--C4/C4A/C14 and C9--C12/C12A/C8A rings, respectively.' . . . . . .

loop_
_geom_torsion_atom_site_label_1
_geom_torsion_atom_site_label_2
_geom_torsion_atom_site_label_3
_geom_torsion_atom_site_label_4
_geom_torsion
C16 O3 C3 C4 0.6(4)
C16 O3 C3 C2 -178.5(2)
O3 C3 C4 C4A 178.4(2)
C2 C3 C4 C4A -2.5(4)
C14 C4A C4 C3 -0.1(4)
C5 C4A C4 C3 178.8(2)
C6 N7 C13A C13 -165.75(18)
C8 N7 C13A C13 70.1(2)
C6 N7 C13A C14 -42.9(3)
C8 N7 C13A C14 -167.07(19)
C17 O4 C2 C1 -17.5(4)
C17 O4 C2 C3 163.0(2)
C4 C3 C2 O4 -177.6(2)
O3 C3 C2 O4 1.5(3)
C4 C3 C2 C1 2.8(4)
O3 C3 C2 C1 -178.0(2)
C4 C4A C14 C1 2.5(3)
C5 C4A C14 C1 -176.5(2)
C4 C4A C14 C13A -177.4(2)
C5 C4A C14 C13A 3.7(3)
N7 C13A C14 C4A 6.1(3)
C13 C13A C14 C4A 126.8(2)
N7 C13A C14 C1 -173.8(2)
C13 C13A C14 C1 -53.1(3)
C15 O2 C10 C11 -180.0(3)
C15 O2 C10 C9 -1.1(3)
O4 C2 C1 C14 -180.0(2)
C3 C2 C1 C14 -0.5(4)
C4A C14 C1 C2 -2.2(4)
C13A C14 C1 C2 177.7(2)
C12 C12A C8A C9 0.1(3)
C13 C12A C8A C9 177.5(2)
C12 C12A C8A C8 -178.9(2)
C13 C12A C8A C8 -1.5(3)
C6 N7 C8 C8A 178.6(2)
C13A N7 C8 C8A -56.7(3)
C9 C8A C8 N7 -156.9(2)
C12A C8A C8 N7 22.0(3)
N7 C13A C13 C12A -47.0(3)
C14 C13A C13 C12A -170.0(2)
C12 C12A C13 C13A -168.4(2)
C8A C12A C13 C13A 14.2(3)
C14 C4A C5 C6 21.4(3)
C4 C4A C5 C6 -157.6(2)
C11 C10 C9 C8A 1.5(4)
O2 C10 C9 C8A -177.4(2)
C11 C10 C9 O1 -179.2(2)
O2 C10 C9 O1 1.8(3)
C12A C8A C9 C10 -0.9(3)
C8 C8A C9 C10 178.0(2)
C12A C8A C9 O1 179.9(2)
C8 C8A C9 O1 -1.1(4)
C15 O1 C9 C10 -1.7(3)
C15 O1 C9 C8A 177.5(2)
C9 C10 C11 C12 -1.2(4)
O2 C10 C11 C12 177.6(3)
C8A C12A C12 C11 0.2(4)
C13 C12A C12 C11 -177.2(3)
C10 C11 C12 C12A 0.4(4)
C13A N7 C6 C5 70.0(2)
C8 N7 C6 C5 -166.5(2)
C4A C5 C6 N7 -56.5(3)
C10 O2 C15 O1 0.1(3)
C9 O1 C15 O2 1.0(3)

loop_
_cod_related_entry_id
_cod_related_entry_database
_cod_related_entry_code
1 ChemSpider 6321344
